data_7007168
loop_
_publ_author_name
'Bellabarba, Ronan M.'
'Hammond, Colin'
'Forman, Grant S.'
'Tooze, Robert P.'
'Slawin, Alexandra M. Z.'

_publ_section_title
;
 1,8-Dimethylnaphthalene-bridged diphosphine ligands: synthesis and
 structural comparison of their palladium complexes.
;
_journal_issue 20
_journal_name_full 'Dalton transactions (Cambridge, England : 2003)'
_journal_page_first 2444
_journal_page_last 2449
_journal_paper_doi 10.1039/b600837b
_journal_year 2006
_chemical_formula_moiety 'C41 H52 O P2 Pd.C4 H8 O'
_chemical_formula_sum 'C45 H60 O2 P2 Pd'
_chemical_formula_weight 801.27
_chemical_name_systematic
;
?
;
_space_group_IT_number 4
_symmetry_cell_setting monoclinic
_symmetry_space_group_name_Hall 'P 2yb'
_symmetry_space_group_name_H-M 'P 1 21 1'
_atom_sites_solution_hydrogens geom
_atom_sites_solution_primary direct
_atom_sites_solution_secondary difmap
_audit_creation_method SHELXL-97
_cell_angle_alpha 90.00
_cell_angle_beta 109.305(4)
_cell_angle_gamma 90.00
_cell_formula_units_Z 4
_cell_length_a 14.0551(8)
_cell_length_b 19.4716(8)
_cell_length_c 15.9493(8)
_cell_measurement_reflns_used 19745
_cell_measurement_temperature 93(2)
_cell_measurement_theta_max 27.65
_cell_measurement_theta_min 1.36
_cell_volume 4119.5(4)
_computing_cell_refinement 'CrystalClear (Rigaku Corp., 2004)'
_computing_data_collection 'CrystalClear (Rigaku Corp., 2004)'
_computing_data_reduction 'CrystalClear (Rigaku Corp., 2004)'
_computing_molecular_graphics 'Bruker SHELXTL'
_computing_publication_material 'Bruker SHELXTL'
_computing_structure_refinement 'SHELXL-97 (Sheldrick, 1997)'
_computing_structure_solution 'SHELXS-97 (Sheldrick, 1990)'
_diffrn_ambient_temperature 93(2)
_diffrn_detector_area_resol_mean 0.83
_diffrn_measured_fraction_theta_full 0.943
_diffrn_measured_fraction_theta_max 0.943
_diffrn_measurement_device_type CCD
_diffrn_measurement_method dtprofit.ref
_diffrn_radiation_monochromator confocal
_diffrn_radiation_source 'rotating anode'
_diffrn_radiation_type MoK\a
_diffrn_radiation_wavelength 0.71073
_diffrn_reflns_av_R_equivalents 0.1456
_diffrn_reflns_av_sigmaI/netI 0.0990
_diffrn_reflns_limit_h_max 15
_diffrn_reflns_limit_h_min -15
_diffrn_reflns_limit_k_max 23
_diffrn_reflns_limit_k_min -17
_diffrn_reflns_limit_l_max 18
_diffrn_reflns_limit_l_min -15
_diffrn_reflns_number 23624
_diffrn_reflns_theta_full 25.35
_diffrn_reflns_theta_max 25.35
_diffrn_reflns_theta_min 2.49
_exptl_absorpt_coefficient_mu 0.563
_exptl_absorpt_correction_T_max 1.0000
_exptl_absorpt_correction_T_min 0.1831
_exptl_absorpt_correction_type multi-scan
_exptl_crystal_colour red
_exptl_crystal_density_diffrn 1.292
_exptl_crystal_density_method 'not measured'
_exptl_crystal_description PRISM
_exptl_crystal_F_000 1688
_exptl_crystal_size_max 0.200
_exptl_crystal_size_mid 0.200
_exptl_crystal_size_min 0.100
_refine_diff_density_max 2.543
_refine_diff_density_min -1.891
_refine_diff_density_rms 0.250
_refine_ls_abs_structure_details 'Flack H D (1983), Acta Cryst. A39, 876-881'
_refine_ls_abs_structure_Flack 0.43(9)
_refine_ls_extinction_coef 0.0046(7)
_refine_ls_extinction_expression Fc^*^=kFc[1+0.001xFc^2^\l^3^/sin(2\q)]^-1/4^
_refine_ls_extinction_method SHELXL
_refine_ls_goodness_of_fit_ref 1.038
_refine_ls_hydrogen_treatment constr
_refine_ls_matrix_type full
_refine_ls_number_parameters 454
_refine_ls_number_reflns 11429
_refine_ls_number_restraints 1
_refine_ls_restrained_S_all 1.038
_refine_ls_R_factor_all 0.1455
_refine_ls_R_factor_gt 0.1309
_refine_ls_shift/su_max 0.177
_refine_ls_shift/su_mean 0.029
_refine_ls_structure_factor_coef Fsqd
_refine_ls_weighting_details 'calc w=1/[\s^2^(Fo^2^)+(0.1000P)^2^+191.0101P] where P=(Fo^2^+2Fc^2^)/3'
_refine_ls_weighting_scheme calc
_refine_ls_wR_factor_gt 0.3007
_refine_ls_wR_factor_ref 0.3122
_reflns_number_gt 10439
_reflns_number_total 11429
_reflns_threshold_expression >2sigma(I)
_cod_data_source_file b600837b.txt
_cod_data_source_block sasol36
_cod_depositor_comments
;
The following automatic conversions were performed:
'_symmetry_cell_setting' value 'Monoclinic' changed to 'monoclinic'
according to '/home/saulius/struct/CIF-dictionaries/cif_core.dic'
dictionary named 'cif_core.dic' version 2.4.1 from 2010-06-29.

Automatic conversion script
Id: cif_fix_enum 1527 2010-12-29 10:47:43Z saulius 
;
_cod_original_sg_symbol_H-M P2(1)
_cod_database_code 7007168

loop_
_symmetry_equiv_pos_as_xyz
'x, y, z'
'-x, y+1/2, -z'

loop_
_atom_site_label
_atom_site_type_symbol
_atom_site_fract_x
_atom_site_fract_y
_atom_site_fract_z
_atom_site_U_iso_or_equiv
_atom_site_adp_type
_atom_site_occupancy
_atom_site_symmetry_multiplicity
_atom_site_calc_flag
_atom_site_refinement_flags
_atom_site_disorder_assembly
_atom_site_disorder_group
Pd1 Pd 0.51304(10) 0.41828(7) -0.04194(8) 0.0129(4) Uani 1 1 d . . .
P1 P 0.5993(4) 0.3859(3) 0.1030(3) 0.0129(10) Uani 1 1 d . . .
P2 P 0.5336(4) 0.5372(3) -0.0401(3) 0.0158(10) Uani 1 1 d . . .
C1 C 0.6511(13) 0.4559(10) 0.1859(11) 0.012(4) Uiso 1 1 d . . .
H1A H 0.6064 0.4964 0.1681 0.015 Uiso 1 1 calc R . .
H1B H 0.6488 0.4403 0.2443 0.015 Uiso 1 1 calc R . .
C2 C 0.7580(13) 0.4782(10) 0.1972(11) 0.011(3) Uiso 1 1 d . . .
C3 C 0.8314(14) 0.4414(11) 0.2599(12) 0.020(4) Uiso 1 1 d . . .
H3A H 0.8102 0.4074 0.2927 0.024 Uiso 1 1 calc R . .
C4 C 0.9344(16) 0.4506(12) 0.2785(14) 0.025(5) Uiso 1 1 d . . .
H4A H 0.9819 0.4237 0.3224 0.030 Uiso 1 1 calc R . .
C5 C 0.9656(17) 0.4998(12) 0.2314(14) 0.029(5) Uiso 1 1 d . . .
H5A H 1.0354 0.5054 0.2405 0.035 Uiso 1 1 calc R . .
C6 C 0.8958(14) 0.5414(11) 0.1708(13) 0.019(4) Uiso 1 1 d . . .
C7 C 0.9346(13) 0.5961(9) 0.1341(11) 0.011(4) Uiso 1 1 d . . .
H7A H 1.0055 0.6004 0.1485 0.013 Uiso 1 1 calc R . .
C8 C 0.8741(15) 0.6424(11) 0.0793(13) 0.023(4) Uiso 1 1 d . . .
H8A H 0.9013 0.6783 0.0539 0.028 Uiso 1 1 calc R . .
C9 C 0.7707(12) 0.6362(9) 0.0610(10) 0.009(3) Uiso 1 1 d . . .
H9A H 0.7277 0.6706 0.0258 0.011 Uiso 1 1 calc R . .
C10 C 0.7277(14) 0.5818(10) 0.0921(12) 0.014(4) Uiso 1 1 d . . .
C11 C 0.7918(13) 0.5334(10) 0.1535(12) 0.015(4) Uiso 1 1 d . . .
C12 C 0.6094(14) 0.5877(11) 0.0574(13) 0.020(4) Uiso 1 1 d . . .
H12A H 0.5925 0.6367 0.0437 0.024 Uiso 1 1 calc R . .
H12B H 0.5858 0.5755 0.1075 0.024 Uiso 1 1 calc R . .
C13 C 0.7080(15) 0.3271(11) 0.1152(14) 0.026(5) Uiso 1 1 d . . .
H13A H 0.7531 0.3229 0.1783 0.031 Uiso 1 1 calc R . .
C14 C 0.7672(16) 0.3593(12) 0.0505(14) 0.029(5) Uiso 1 1 d . . .
H14A H 0.8268 0.3314 0.0555 0.043 Uiso 1 1 calc R . .
H14B H 0.7881 0.4065 0.0689 0.043 Uiso 1 1 calc R . .
H14C H 0.7219 0.3592 -0.0112 0.043 Uiso 1 1 calc R . .
C15 C 0.6695(17) 0.2591(12) 0.0748(14) 0.029(5) Uiso 1 1 d . . .
H15A H 0.7263 0.2274 0.0838 0.043 Uiso 1 1 calc R . .
H15B H 0.6341 0.2648 0.0111 0.043 Uiso 1 1 calc R . .
H15C H 0.6230 0.2403 0.1032 0.043 Uiso 1 1 calc R . .
C16 C 0.5236(14) 0.3380(11) 0.1579(13) 0.021(4) Uiso 1 1 d . . .
H16A H 0.4914 0.2997 0.1165 0.025 Uiso 1 1 calc R . .
C17 C 0.4349(15) 0.3832(11) 0.1651(13) 0.024(4) Uiso 1 1 d . . .
H17A H 0.3938 0.3564 0.1922 0.035 Uiso 1 1 calc R . .
H17B H 0.3931 0.3981 0.1056 0.035 Uiso 1 1 calc R . .
H17C H 0.4621 0.4236 0.2019 0.035 Uiso 1 1 calc R . .
C18 C 0.5813(17) 0.3031(13) 0.2481(15) 0.032(5) Uiso 1 1 d . . .
H18A H 0.5333 0.2788 0.2702 0.048 Uiso 1 1 calc R . .
H18B H 0.6166 0.3382 0.2913 0.048 Uiso 1 1 calc R . .
H18C H 0.6303 0.2703 0.2397 0.048 Uiso 1 1 calc R . .
C19 C 0.5723(17) 0.5680(12) -0.1358(15) 0.030(5) Uiso 1 1 d . . .
H19A H 0.5203 0.5479 -0.1891 0.036 Uiso 1 1 calc R . .
C20 C 0.6642(18) 0.5376(14) -0.1368(17) 0.040(6) Uiso 1 1 d . . .
H20A H 0.6801 0.5542 -0.1887 0.060 Uiso 1 1 calc R . .
H20B H 0.6568 0.4875 -0.1400 0.060 Uiso 1 1 calc R . .
H20C H 0.7188 0.5502 -0.0825 0.060 Uiso 1 1 calc R . .
C21 C 0.5635(16) 0.6461(11) -0.1537(14) 0.027(5) Uiso 1 1 d . . .
H21A H 0.5835 0.6566 -0.2056 0.041 Uiso 1 1 calc R . .
H21B H 0.6079 0.6706 -0.1018 0.041 Uiso 1 1 calc R . .
H21C H 0.4937 0.6607 -0.1650 0.041 Uiso 1 1 calc R . .
C22 C 0.4095(15) 0.5802(12) -0.0533(13) 0.023(4) Uiso 1 1 d . . .
H22A H 0.4224 0.6305 -0.0434 0.027 Uiso 1 1 calc R . .
C23 C 0.3646(18) 0.5548(13) 0.0150(15) 0.035(5) Uiso 1 1 d . . .
H23A H 0.3004 0.5782 0.0067 0.052 Uiso 1 1 calc R . .
H23B H 0.4113 0.5644 0.0748 0.052 Uiso 1 1 calc R . .
H23C H 0.3530 0.5051 0.0079 0.052 Uiso 1 1 calc R . .
C24 C 0.3287(17) 0.5704(13) -0.1479(15) 0.033(5) Uiso 1 1 d . . .
H24A H 0.2657 0.5930 -0.1498 0.049 Uiso 1 1 calc R . .
H24B H 0.3165 0.5213 -0.1602 0.049 Uiso 1 1 calc R . .
H24C H 0.3537 0.5910 -0.1928 0.049 Uiso 1 1 calc R . .
O25 O 0.3953(10) 0.2555(8) -0.0272(10) 0.025(3) Uani 1 1 d . . .
C25 C 0.3790(15) 0.3088(11) -0.0730(13) 0.020(4) Uiso 1 1 d . . .
C26 C 0.4427(15) 0.3298(11) -0.1199(13) 0.021(4) Uiso 1 1 d . . .
H26A H 0.5004 0.3024 -0.1145 0.026 Uiso 1 1 calc R . .
C27 C 0.4267(14) 0.3914(10) -0.1771(12) 0.016(4) Uiso 1 1 d . . .
H27A H 0.3832 0.4273 -0.1717 0.020 Uiso 1 1 calc R . .
C28 C 0.4812(15) 0.3963(11) -0.2446(13) 0.025(5) Uiso 1 1 d . . .
C29 C 0.4369(17) 0.4429(12) -0.3168(14) 0.031(5) Uiso 1 1 d . . .
H29A H 0.3753 0.4657 -0.3225 0.037 Uiso 1 1 calc R . .
C30 C 0.4856(18) 0.4539(13) -0.3775(16) 0.037(5) Uiso 1 1 d . . .
H30A H 0.4572 0.4835 -0.4267 0.044 Uiso 1 1 calc R . .
C31 C 0.5763(19) 0.4214(16) -0.3661(17) 0.047(6) Uiso 1 1 d . . .
H31A H 0.6066 0.4279 -0.4107 0.056 Uiso 1 1 calc R . .
C32 C 0.626(2) 0.3806(17) -0.295(2) 0.055(7) Uiso 1 1 d . . .
H32A H 0.6902 0.3616 -0.2882 0.067 Uiso 1 1 calc R . .
C33 C 0.5729(18) 0.3675(13) -0.2302(16) 0.034(5) Uiso 1 1 d . . .
H33A H 0.6028 0.3395 -0.1795 0.041 Uiso 1 1 calc R . .
C34 C 0.2906(15) 0.3534(11) -0.0746(14) 0.022(4) Uiso 1 1 d . . .
H34A H 0.2773 0.3932 -0.1110 0.027 Uiso 1 1 calc R . .
C35 C 0.2298(13) 0.3396(10) -0.0272(11) 0.013(4) Uiso 1 1 d . . .
H35A H 0.2454 0.2995 0.0088 0.015 Uiso 1 1 calc R . .
C36 C 0.1412(17) 0.3797(12) -0.0245(15) 0.029(5) Uiso 1 1 d . . .
C37 C 0.0998(16) 0.3681(13) 0.0398(15) 0.029(5) Uiso 1 1 d . . .
H37A H 0.1270 0.3330 0.0823 0.035 Uiso 1 1 calc R . .
C38 C 0.0161(16) 0.4074(13) 0.0454(14) 0.032(5) Uiso 1 1 d . . .
H38A H -0.0121 0.3987 0.0909 0.039 Uiso 1 1 calc R . .
C39 C -0.0223(19) 0.4576(14) -0.0158(16) 0.038(6) Uiso 1 1 d . . .
H39A H -0.0796 0.4832 -0.0152 0.045 Uiso 1 1 calc R . .
C40 C 0.0227(19) 0.4707(15) -0.0783(18) 0.043(6) Uiso 1 1 d . . .
H40A H -0.0004 0.5080 -0.1182 0.052 Uiso 1 1 calc R . .
C41 C 0.0997(17) 0.4312(12) -0.0843(15) 0.032(5) Uiso 1 1 d . . .
H41A H 0.1258 0.4394 -0.1313 0.038 Uiso 1 1 calc R . .
O42 O 0.8178(16) 0.2742(13) -0.2278(15) 0.071(7) Uani 1 1 d . . .
C43 C 0.759(2) 0.2134(17) -0.231(2) 0.057(7) Uiso 1 1 d . . .
H43A H 0.7852 0.1747 -0.2576 0.068 Uiso 1 1 calc R . .
H43B H 0.6875 0.2214 -0.2669 0.068 Uiso 1 1 calc R . .
C44 C 0.770(2) 0.198(2) -0.132(2) 0.066(8) Uiso 1 1 d . . .
H44A H 0.7163 0.2204 -0.1148 0.080 Uiso 1 1 calc R . .
H44B H 0.7688 0.1479 -0.1212 0.080 Uiso 1 1 calc R . .
C45 C 0.870(2) 0.2272(18) -0.081(2) 0.065(9) Uiso 1 1 d . . .
H45A H 0.9257 0.1959 -0.0808 0.078 Uiso 1 1 calc R . .
H45B H 0.8751 0.2389 -0.0197 0.078 Uiso 1 1 calc R . .
C46 C 0.868(3) 0.291(2) -0.137(2) 0.071(9) Uiso 1 1 d . . .
H46A H 0.8315 0.3289 -0.1189 0.085 Uiso 1 1 calc R . .
H46B H 0.9374 0.3069 -0.1290 0.085 Uiso 1 1 calc R . .
Pd51 Pd 0.94291(9) 0.68751(6) 0.54880(8) 0.0119(3) Uani 1 1 d . . .
P51 P 0.8680(4) 0.7195(3) 0.4007(3) 0.0140(10) Uani 1 1 d . . .
P52 P 0.9214(4) 0.5714(3) 0.5523(3) 0.0137(10) Uani 1 1 d . . .
C51 C 0.8065(15) 0.6546(11) 0.3137(13) 0.020(4) Uiso 1 1 d . . .
H51A H 0.8010 0.6744 0.2551 0.024 Uiso 1 1 calc R . .
H51B H 0.8517 0.6142 0.3230 0.024 Uiso 1 1 calc R . .
C52 C 0.7006(15) 0.6290(12) 0.3094(13) 0.024(4) Uiso 1 1 d . . .
C53 C 0.6263(14) 0.6699(10) 0.2502(12) 0.018(4) Uiso 1 1 d . . .
H53A H 0.6454 0.7034 0.2154 0.022 Uiso 1 1 calc R . .
C54 C 0.5225(16) 0.6623(12) 0.2412(14) 0.028(5) Uiso 1 1 d . . .
H54A H 0.4738 0.6937 0.2059 0.033 Uiso 1 1 calc R . .
C55 C 0.4939(16) 0.6095(11) 0.2838(13) 0.023(4) Uiso 1 1 d . . .
H55A H 0.4248 0.6039 0.2776 0.028 Uiso 1 1 calc R . .
C56 C 0.5683(15) 0.5614(11) 0.3388(13) 0.022(4) Uiso 1 1 d . . .
C57 C 0.5328(16) 0.5044(11) 0.3716(13) 0.025(5) Uiso 1 1 d . . .
H57A H 0.4630 0.5009 0.3642 0.030 Uiso 1 1 calc R . .
C58 C 0.5985(14) 0.4520(11) 0.4154(12) 0.019(4) Uiso 1 1 d . . .
H58A H 0.5741 0.4111 0.4335 0.023 Uiso 1 1 calc R . .
C59 C 0.7027(16) 0.4622(11) 0.4318(14) 0.026(5) Uiso 1 1 d . . .
H59A H 0.7478 0.4261 0.4593 0.031 Uiso 1 1 calc R . .
C60 C 0.7425(13) 0.5223(10) 0.4098(12) 0.013(4) Uiso 1 1 d . . .
C61 C 0.6738(14) 0.5729(11) 0.3555(12) 0.017(4) Uiso 1 1 d . . .
C62 C 0.8582(14) 0.5235(11) 0.4428(13) 0.020(4) Uiso 1 1 d . . .
H62A H 0.8806 0.5448 0.3962 0.024 Uiso 1 1 calc R . .
H62B H 0.8827 0.4755 0.4501 0.024 Uiso 1 1 calc R . .
C63 C 0.7725(15) 0.7854(11) 0.3900(13) 0.021(4) Uiso 1 1 d . . .
H63A H 0.7310 0.7868 0.3256 0.026 Uiso 1 1 calc R . .
C64 C 0.6993(18) 0.7671(14) 0.4401(16) 0.039(6) Uiso 1 1 d . . .
H64A H 0.6491 0.8036 0.4315 0.058 Uiso 1 1 calc R . .
H64B H 0.7370 0.7622 0.5036 0.058 Uiso 1 1 calc R . .
H64C H 0.6652 0.7237 0.4172 0.058 Uiso 1 1 calc R . .
C65 C 0.8129(17) 0.8561(11) 0.4136(14) 0.029(5) Uiso 1 1 d . . .
H65A H 0.7569 0.8882 0.4052 0.044 Uiso 1 1 calc R . .
H65B H 0.8518 0.8694 0.3753 0.044 Uiso 1 1 calc R . .
H65C H 0.8567 0.8570 0.4758 0.044 Uiso 1 1 calc R . .
C66 C 0.9616(14) 0.7560(10) 0.3549(12) 0.016(4) Uiso 1 1 d . . .
H66A H 0.9995 0.7929 0.3961 0.019 Uiso 1 1 calc R . .
C67 C 1.0372(15) 0.7014(11) 0.3489(13) 0.026(5) Uiso 1 1 d . . .
H67A H 1.0854 0.7218 0.3237 0.039 Uiso 1 1 calc R . .
H67B H 1.0013 0.6637 0.3109 0.039 Uiso 1 1 calc R . .
H67C H 1.0734 0.6837 0.4085 0.039 Uiso 1 1 calc R . .
C68 C 0.9121(18) 0.7889(13) 0.2600(15) 0.036(5) Uiso 1 1 d . . .
H68A H 0.9650 0.8080 0.2393 0.054 Uiso 1 1 calc R . .
H68B H 0.8659 0.8257 0.2634 0.054 Uiso 1 1 calc R . .
H68C H 0.8747 0.7536 0.2183 0.054 Uiso 1 1 calc R . .
C69 C 0.8642(15) 0.5413(11) 0.6349(13) 0.023(4) Uiso 1 1 d . . .
H69A H 0.9080 0.5617 0.6921 0.027 Uiso 1 1 calc R . .
C70 C 0.7598(18) 0.5735(14) 0.6205(16) 0.036(5) Uiso 1 1 d . . .
H70A H 0.7323 0.5558 0.6652 0.055 Uiso 1 1 calc R . .
H70B H 0.7143 0.5617 0.5610 0.055 Uiso 1 1 calc R . .
H70C H 0.7665 0.6236 0.6261 0.055 Uiso 1 1 calc R . .
C71 C 0.8644(17) 0.4642(12) 0.6547(15) 0.033(5) Uiso 1 1 d . . .
H71A H 0.8314 0.4564 0.6992 0.050 Uiso 1 1 calc R . .
H71B H 0.9341 0.4476 0.6775 0.050 Uiso 1 1 calc R . .
H71C H 0.8279 0.4395 0.6001 0.050 Uiso 1 1 calc R . .
C72 C 1.0408(16) 0.5202(12) 0.5828(14) 0.028(5) Uiso 1 1 d . . .
H72A H 1.0240 0.4702 0.5755 0.033 Uiso 1 1 calc R . .
C73 C 1.099(2) 0.5406(15) 0.5200(18) 0.045(6) Uiso 1 1 d . . .
H73A H 1.1618 0.5143 0.5352 0.068 Uiso 1 1 calc R . .
H73B H 1.1143 0.5898 0.5262 0.068 Uiso 1 1 calc R . .
H73C H 1.0575 0.5306 0.4585 0.068 Uiso 1 1 calc R . .
C74 C 1.1061(16) 0.5340(12) 0.6774(13) 0.026(4) Uiso 1 1 d . . .
H74A H 1.1684 0.5071 0.6912 0.039 Uiso 1 1 calc R . .
H74B H 1.0697 0.5207 0.7177 0.039 Uiso 1 1 calc R . .
H74C H 1.1227 0.5830 0.6847 0.039 Uiso 1 1 calc R . .
O75 O 1.0669(11) 0.8575(6) 0.5418(9) 0.022(3) Uani 1 1 d . . .
C75 C 1.0744(15) 0.8020(11) 0.5835(13) 0.022(4) Uiso 1 1 d . . .
C76 C 1.0022(15) 0.7773(11) 0.6236(13) 0.019(4) Uiso 1 1 d . . .
H76A H 0.9401 0.8014 0.6096 0.023 Uiso 1 1 calc R . .
C77 C 1.0156(16) 0.7222(12) 0.6801(14) 0.022(4) Uiso 1 1 d . . .
H77A H 1.0646 0.6888 0.6792 0.026 Uiso 1 1 calc R . .
C78 C 0.9574(16) 0.7112(12) 0.7435(14) 0.027(5) Uiso 1 1 d . . .
C79 C 0.9912(16) 0.6709(11) 0.8182(14) 0.028(5) Uiso 1 1 d . . .
H79A H 1.0560 0.6503 0.8335 0.034 Uiso 1 1 calc R . .
C80 C 0.9326(16) 0.6600(12) 0.8717(15) 0.029(5) Uiso 1 1 d . . .
H80A H 0.9598 0.6339 0.9246 0.035 Uiso 1 1 calc R . .
C81 C 0.8359(14) 0.6856(12) 0.8509(12) 0.024(4) Uiso 1 1 d . . .
H81A H 0.7933 0.6739 0.8842 0.028 Uiso 1 1 calc R . .
C82 C 0.8035(17) 0.7314(12) 0.7752(15) 0.031(5) Uiso 1 1 d . . .
H82A H 0.7408 0.7546 0.7616 0.037 Uiso 1 1 calc R . .
C83 C 0.8606(14) 0.7411(10) 0.7247(13) 0.019(4) Uiso 1 1 d . . .
H83A H 0.8355 0.7695 0.6736 0.022 Uiso 1 1 calc R . .
C84 C 1.1625(14) 0.7562(11) 0.5853(13) 0.019(4) Uiso 1 1 d . . .
H84A H 1.1751 0.7168 0.6225 0.023 Uiso 1 1 calc R . .
C85 C 1.2188(18) 0.7670(14) 0.5413(16) 0.035(6) Uiso 1 1 d . . .
H85A H 1.2021 0.8066 0.5046 0.042 Uiso 1 1 calc R . .
C86 C 1.3106(14) 0.7277(11) 0.5358(13) 0.018(4) Uiso 1 1 d . . .
C87 C 1.3537(17) 0.7516(13) 0.4707(16) 0.032(5) Uiso 1 1 d . . .
H87A H 1.3252 0.7880 0.4306 0.038 Uiso 1 1 calc R . .
C88 C 1.442(2) 0.7162(19) 0.471(2) 0.065(9) Uiso 1 1 d . . .
H88A H 1.4750 0.7315 0.4314 0.078 Uiso 1 1 calc R . .
C89 C 1.483(2) 0.6644(14) 0.5227(17) 0.039(6) Uiso 1 1 d . . .
H89A H 1.5408 0.6420 0.5183 0.047 Uiso 1 1 calc R . .
C90 C 1.4352(18) 0.6416(14) 0.5875(16) 0.037(6) Uiso 1 1 d . . .
H90A H 1.4645 0.6049 0.6267 0.044 Uiso 1 1 calc R . .
C91 C 1.3484(19) 0.6728(14) 0.5923(17) 0.041(6) Uiso 1 1 d . . .
H91A H 1.3163 0.6572 0.6327 0.050 Uiso 1 1 calc R . .
O92 O 0.756(2) 0.9859(18) 0.7716(17) 0.117(13) Uani 1 1 d . . .
C93 C 0.749(2) 1.0423(18) 0.718(2) 0.058(8) Uiso 1 1 d . . .
H93A H 0.6844 1.0659 0.7125 0.070 Uiso 1 1 calc R . .
H93B H 0.8039 1.0743 0.7486 0.070 Uiso 1 1 calc R . .
C94 C 0.751(2) 1.0325(14) 0.6404(17) 0.044(6) Uiso 1 1 d . . .
H94A H 0.8113 1.0555 0.6339 0.053 Uiso 1 1 calc R . .
H94B H 0.6905 1.0525 0.5963 0.053 Uiso 1 1 calc R . .
C95 C 0.756(3) 0.9617(18) 0.625(2) 0.065(9) Uiso 1 1 d . . .
H95A H 0.8154 0.9502 0.6080 0.079 Uiso 1 1 calc R . .
H95B H 0.6942 0.9460 0.5775 0.079 Uiso 1 1 calc R . .
C96 C 0.763(2) 0.9294(18) 0.714(2) 0.062(8) Uiso 1 1 d . . .
H96A H 0.8279 0.9049 0.7393 0.074 Uiso 1 1 calc R . .
H96B H 0.7074 0.8964 0.7066 0.074 Uiso 1 1 calc R . .

loop_
_atom_site_aniso_label
_atom_site_aniso_U_11
_atom_site_aniso_U_22
_atom_site_aniso_U_33
_atom_site_aniso_U_23
_atom_site_aniso_U_13
_atom_site_aniso_U_12
Pd1 0.0157(7) 0.0098(7) 0.0100(6) -0.0033(6) 0.0001(5) -0.0029(6)
P1 0.014(2) 0.013(2) 0.012(2) 0.0027(19) 0.0047(17) -0.0041(18)
P2 0.017(2) 0.011(2) 0.018(2) -0.002(2) 0.0044(18) -0.003(2)
O25 0.020(7) 0.019(8) 0.029(8) -0.014(7) -0.002(6) -0.007(6)
O42 0.063(13) 0.089(18) 0.073(14) -0.045(14) 0.040(12) -0.039(12)
Pd51 0.0156(7) 0.0094(7) 0.0080(6) -0.0009(5) 0.0002(5) -0.0008(5)
P51 0.012(2) 0.016(3) 0.010(2) -0.0039(19) -0.0007(17) 0.0004(19)
P52 0.011(2) 0.019(3) 0.007(2) -0.0033(19) -0.0027(16) 0.000(2)
O75 0.042(9) 0.001(6) 0.016(7) 0.000(5) -0.001(6) 0.000(6)
O92 0.14(3) 0.12(3) 0.060(15) -0.024(18) -0.011(15) 0.07(2)

loop_
_atom_type_symbol
_atom_type_description
_atom_type_scat_dispersion_real
_atom_type_scat_dispersion_imag
_atom_type_scat_source
C C 0.0033 0.0016 'International Tables Vol C Tables 4.2.6.8 and 6.1.1.4'
H H 0.0000 0.0000 'International Tables Vol C Tables 4.2.6.8 and 6.1.1.4'
O O 0.0106 0.0060 'International Tables Vol C Tables 4.2.6.8 and 6.1.1.4'
P P 0.1023 0.0942 'International Tables Vol C Tables 4.2.6.8 and 6.1.1.4'
Pd Pd -0.9988 1.0072 'International Tables Vol C Tables 4.2.6.8 and 6.1.1.4'

loop_
_geom_angle_atom_site_label_1
_geom_angle_atom_site_label_2
_geom_angle_atom_site_label_3
_geom_angle
_geom_angle_site_symmetry_1
_geom_angle_site_symmetry_3
_geom_angle_publ_flag
C26 Pd1 C27 40.0(8) . . ?
C26 Pd1 P1 110.3(6) . . ?
C27 Pd1 P1 150.1(6) . . ?
C26 Pd1 P2 146.0(6) . . ?
C27 Pd1 P2 106.2(6) . . ?
P1 Pd1 P2 103.65(18) . . ?
C16 P1 C13 102.8(9) . . ?
C16 P1 C1 100.6(9) . . ?
C13 P1 C1 105.0(9) . . ?
C16 P1 Pd1 114.8(6) . . ?
C13 P1 Pd1 114.3(7) . . ?
C1 P1 Pd1 117.5(6) . . ?
C22 P2 C12 96.4(9) . . ?
C22 P2 C19 105.9(10) . . ?
C12 P2 C19 105.8(10) . . ?
C22 P2 Pd1 109.5(7) . . ?
C12 P2 Pd1 124.9(7) . . ?
C19 P2 Pd1 112.0(8) . . ?
C2 C1 P1 115.6(12) . . ?
C2 C1 H1A 108.4 . . ?
P1 C1 H1A 108.4 . . ?
C2 C1 H1B 108.4 . . ?
P1 C1 H1B 108.4 . . ?
H1A C1 H1B 107.5 . . ?
C3 C2 C11 116.8(16) . . ?
C3 C2 C1 114.3(16) . . ?
C11 C2 C1 128.8(15) . . ?
C4 C3 C2 124.4(19) . . ?
C4 C3 H3A 117.7 . . ?
C2 C3 H3A 117.8 . . ?
C3 C4 C5 118(2) . . ?
C3 C4 H4A 121.0 . . ?
C5 C4 H4A 120.9 . . ?
C6 C5 C4 120(2) . . ?
C6 C5 H5A 119.7 . . ?
C4 C5 H5A 119.8 . . ?
C5 C6 C11 121.5(19) . . ?
C5 C6 C7 116.7(18) . . ?
C11 C6 C7 121.5(17) . . ?
C8 C7 C6 121.9(17) . . ?
C8 C7 H7A 119.1 . . ?
C6 C7 H7A 119.1 . . ?
C7 C8 C9 118.1(18) . . ?
C7 C8 H8A 121.0 . . ?
C9 C8 H8A 120.9 . . ?
C10 C9 C8 122.6(17) . . ?
C10 C9 H9A 118.7 . . ?
C8 C9 H9A 118.7 . . ?
C9 C10 C11 119.6(16) . . ?
C9 C10 C12 110.6(16) . . ?
C11 C10 C12 129.5(17) . . ?
C6 C11 C10 115.9(17) . . ?
C6 C11 C2 118.3(16) . . ?
C10 C11 C2 125.7(16) . . ?
C10 C12 P2 120.3(13) . . ?
C10 C12 H12A 107.3 . . ?
P2 C12 H12A 107.3 . . ?
C10 C12 H12B 107.2 . . ?
P2 C12 H12B 107.2 . . ?
H12A C12 H12B 106.9 . . ?
C15 C13 C14 104.7(17) . . ?
C15 C13 P1 109.3(15) . . ?
C14 C13 P1 105.5(14) . . ?
C15 C13 H13A 112.2 . . ?
C14 C13 H13A 112.3 . . ?
P1 C13 H13A 112.3 . . ?
C13 C14 H14A 109.5 . . ?
C13 C14 H14B 109.4 . . ?
H14A C14 H14B 109.5 . . ?
C13 C14 H14C 109.5 . . ?
H14A C14 H14C 109.5 . . ?
H14B C14 H14C 109.5 . . ?
C13 C15 H15A 109.5 . . ?
C13 C15 H15B 109.5 . . ?
H15A C15 H15B 109.5 . . ?
C13 C15 H15C 109.5 . . ?
H15A C15 H15C 109.5 . . ?
H15B C15 H15C 109.5 . . ?
C17 C16 C18 111.3(16) . . ?
C17 C16 P1 110.5(14) . . ?
C18 C16 P1 117.1(14) . . ?
C17 C16 H16A 105.7 . . ?
C18 C16 H16A 105.7 . . ?
P1 C16 H16A 105.7 . . ?
C16 C17 H17A 109.5 . . ?
C16 C17 H17B 109.5 . . ?
H17A C17 H17B 109.5 . . ?
C16 C17 H17C 109.5 . . ?
H17A C17 H17C 109.5 . . ?
H17B C17 H17C 109.5 . . ?
C16 C18 H18A 109.4 . . ?
C16 C18 H18B 109.5 . . ?
H18A C18 H18B 109.5 . . ?
C16 C18 H18C 109.5 . . ?
H18A C18 H18C 109.5 . . ?
H18B C18 H18C 109.5 . . ?
C20 C19 C21 115(2) . . ?
C20 C19 P2 112.5(18) . . ?
C21 C19 P2 115.9(15) . . ?
C20 C19 H19A 103.8 . . ?
C21 C19 H19A 103.8 . . ?
P2 C19 H19A 103.8 . . ?
C19 C20 H20A 109.5 . . ?
C19 C20 H20B 109.4 . . ?
H20A C20 H20B 109.5 . . ?
C19 C20 H20C 109.4 . . ?
H20A C20 H20C 109.5 . . ?
H20B C20 H20C 109.5 . . ?
C19 C21 H21A 109.4 . . ?
C19 C21 H21B 109.5 . . ?
H21A C21 H21B 109.5 . . ?
C19 C21 H21C 109.5 . . ?
H21A C21 H21C 109.5 . . ?
H21B C21 H21C 109.5 . . ?
C23 C22 C24 108.2(17) . . ?
C23 C22 P2 111.5(15) . . ?
C24 C22 P2 113.7(14) . . ?
C23 C22 H22A 107.8 . . ?
C24 C22 H22A 107.8 . . ?
P2 C22 H22A 107.8 . . ?
C22 C23 H23A 109.4 . . ?
C22 C23 H23B 109.5 . . ?
H23A C23 H23B 109.5 . . ?
C22 C23 H23C 109.5 . . ?
H23A C23 H23C 109.5 . . ?
H23B C23 H23C 109.5 . . ?
C22 C24 H24A 109.4 . . ?
C22 C24 H24B 109.5 . . ?
H24A C24 H24B 109.5 . . ?
C22 C24 H24C 109.5 . . ?
H24A C24 H24C 109.5 . . ?
H24B C24 H24C 109.5 . . ?
O25 C25 C26 122.0(19) . . ?
O25 C25 C34 118.6(18) . . ?
C26 C25 C34 119.3(19) . . ?
C25 C26 C27 124.8(19) . . ?
C25 C26 Pd1 100.2(14) . . ?
C27 C26 Pd1 69.9(11) . . ?
C25 C26 H26A 117.6 . . ?
C27 C26 H26A 117.6 . . ?
Pd1 C26 H26A 100.4 . . ?
C28 C27 C26 118.6(17) . . ?
C28 C27 Pd1 116.4(13) . . ?
C26 C27 Pd1 70.1(11) . . ?
C28 C27 H27A 120.7 . . ?
C26 C27 H27A 120.7 . . ?
Pd1 C27 H27A 84.2 . . ?
C33 C28 C27 122(2) . . ?
C33 C28 C29 122(2) . . ?
C27 C28 C29 114.9(18) . . ?
C30 C29 C28 118(2) . . ?
C30 C29 H29A 120.7 . . ?
C28 C29 H29A 120.8 . . ?
C29 C30 C31 119(2) . . ?
C29 C30 H30A 120.4 . . ?
C31 C30 H30A 120.3 . . ?
C32 C31 C30 125(3) . . ?
C32 C31 H31A 117.6 . . ?
C30 C31 H31A 117.7 . . ?
C31 C32 C33 116(3) . . ?
C31 C32 H32A 121.9 . . ?
C33 C32 H32A 121.9 . . ?
C28 C33 C32 119(2) . . ?
C28 C33 H33A 120.7 . . ?
C32 C33 H33A 120.7 . . ?
C35 C34 C25 123(2) . . ?
C35 C34 H34A 118.3 . . ?
C25 C34 H34A 118.3 . . ?
C34 C35 C36 127(2) . . ?
C34 C35 H35A 116.3 . . ?
C36 C35 H35A 116.3 . . ?
C37 C36 C41 117(2) . . ?
C37 C36 C35 121(2) . . ?
C41 C36 C35 122(2) . . ?
C36 C37 C38 122(2) . . ?
C36 C37 H37A 119.1 . . ?
C38 C37 H37A 119.2 . . ?
C39 C38 C37 119(2) . . ?
C39 C38 H38A 120.7 . . ?
C37 C38 H38A 120.6 . . ?
C38 C39 C40 119(2) . . ?
C38 C39 H39A 120.4 . . ?
C40 C39 H39A 120.5 . . ?
C39 C40 C41 121(3) . . ?
C39 C40 H40A 119.4 . . ?
C41 C40 H40A 119.5 . . ?
C36 C41 C40 122(2) . . ?
C36 C41 H41A 118.9 . . ?
C40 C41 H41A 119.1 . . ?
C43 O42 C46 109(3) . . ?
O42 C43 C44 105(2) . . ?
O42 C43 H43A 110.8 . . ?
C44 C43 H43A 110.9 . . ?
O42 C43 H43B 110.8 . . ?
C44 C43 H43B 110.7 . . ?
H43A C43 H43B 108.9 . . ?
C45 C44 C43 104(3) . . ?
C45 C44 H44A 111.1 . . ?
C43 C44 H44A 111.1 . . ?
C45 C44 H44B 111.0 . . ?
C43 C44 H44B 111.0 . . ?
H44A C44 H44B 109.0 . . ?
C44 C45 C46 100(3) . . ?
C44 C45 H45A 111.9 . . ?
C46 C45 H45A 111.9 . . ?
C44 C45 H45B 111.8 . . ?
C46 C45 H45B 111.9 . . ?
H45A C45 H45B 109.6 . . ?
O42 C46 C45 108(3) . . ?
O42 C46 H46A 110.2 . . ?
C45 C46 H46A 110.1 . . ?
O42 C46 H46B 110.1 . . ?
C45 C46 H46B 110.1 . . ?
H46A C46 H46B 108.4 . . ?
C77 Pd51 C76 37.8(8) . . ?
C77 Pd51 P52 108.5(6) . . ?
C76 Pd51 P52 146.2(5) . . ?
C77 Pd51 P51 145.8(6) . . ?
C76 Pd51 P51 108.1(6) . . ?
P52 Pd51 P51 105.68(18) . . ?
C63 P51 C66 106.9(9) . . ?
C63 P51 C51 105.1(9) . . ?
C66 P51 C51 100.5(9) . . ?
C63 P51 Pd51 110.8(7) . . ?
C66 P51 Pd51 111.2(6) . . ?
C51 P51 Pd51 121.1(7) . . ?
C69 P52 C72 102.1(9) . . ?
C69 P52 C62 108.3(9) . . ?
C72 P52 C62 94.8(9) . . ?
C69 P52 Pd51 115.0(7) . . ?
C72 P52 Pd51 114.7(7) . . ?
C62 P52 Pd51 118.9(7) . . ?
C52 C51 P51 116.9(14) . . ?
C52 C51 H51A 108.1 . . ?
P51 C51 H51A 108.1 . . ?
C52 C51 H51B 108.1 . . ?
P51 C51 H51B 108.1 . . ?
H51A C51 H51B 107.3 . . ?
C53 C52 C61 121.0(18) . . ?
C53 C52 C51 109.7(18) . . ?
C61 C52 C51 129.3(18) . . ?
C52 C53 C54 121.2(18) . . ?
C52 C53 H53A 119.4 . . ?
C54 C53 H53A 119.4 . . ?
C55 C54 C53 119(2) . . ?
C55 C54 H54A 120.4 . . ?
C53 C54 H54A 120.4 . . ?
C54 C55 C56 120.8(19) . . ?
C54 C55 H55A 119.6 . . ?
C56 C55 H55A 119.6 . . ?
C57 C56 C61 122.2(19) . . ?
C57 C56 C55 117.7(18) . . ?
C61 C56 C55 120.1(18) . . ?
C56 C57 C58 120.7(19) . . ?
C56 C57 H57A 119.7 . . ?
C58 C57 H57A 119.6 . . ?
C57 C58 C59 117.6(19) . . ?
C57 C58 H58A 121.2 . . ?
C59 C58 H58A 121.2 . . ?
C60 C59 C58 123.3(19) . . ?
C60 C59 H59A 118.3 . . ?
C58 C59 H59A 118.4 . . ?
C59 C60 C61 118.7(17) . . ?
C59 C60 C62 113.3(17) . . ?
C61 C60 C62 127.9(17) . . ?
C60 C61 C52 126.1(17) . . ?
C60 C61 C56 116.6(17) . . ?
C52 C61 C56 117.0(17) . . ?
C60 C62 P52 116.0(13) . . ?
C60 C62 H62A 108.3 . . ?
P52 C62 H62A 108.3 . . ?
C60 C62 H62B 108.3 . . ?
P52 C62 H62B 108.3 . . ?
H62A C62 H62B 107.4 . . ?
C65 C63 C64 110.4(18) . . ?
C65 C63 P51 114.7(15) . . ?
C64 C63 P51 112.7(16) . . ?
C65 C63 H63A 106.1 . . ?
C64 C63 H63A 106.1 . . ?
P51 C63 H63A 106.1 . . ?
C63 C64 H64A 109.4 . . ?
C63 C64 H64B 109.4 . . ?
H64A C64 H64B 109.5 . . ?
C63 C64 H64C 109.5 . . ?
H64A C64 H64C 109.5 . . ?
H64B C64 H64C 109.5 . . ?
C63 C65 H65A 109.5 . . ?
C63 C65 H65B 109.5 . . ?
H65A C65 H65B 109.5 . . ?
C63 C65 H65C 109.4 . . ?
H65A C65 H65C 109.5 . . ?
H65B C65 H65C 109.5 . . ?
C67 C66 C68 108.6(16) . . ?
C67 C66 P51 111.0(14) . . ?
C68 C66 P51 113.0(14) . . ?
C67 C66 H66A 108.1 . . ?
C68 C66 H66A 108.0 . . ?
P51 C66 H66A 108.0 . . ?
C66 C67 H67A 109.4 . . ?
C66 C67 H67B 109.5 . . ?
H67A C67 H67B 109.5 . . ?
C66 C67 H67C 109.5 . . ?
H67A C67 H67C 109.5 . . ?
H67B C67 H67C 109.5 . . ?
C66 C68 H68A 109.4 . . ?
C66 C68 H68B 109.5 . . ?
H68A C68 H68B 109.5 . . ?
C66 C68 H68C 109.5 . . ?
H68A C68 H68C 109.5 . . ?
H68B C68 H68C 109.5 . . ?
C70 C69 C71 111.5(19) . . ?
C70 C69 P52 112.4(15) . . ?
C71 C69 P52 119.0(15) . . ?
C70 C69 H69A 104.0 . . ?
C71 C69 H69A 104.0 . . ?
P52 C69 H69A 104.0 . . ?
C69 C70 H70A 109.5 . . ?
C69 C70 H70B 109.4 . . ?
H70A C70 H70B 109.5 . . ?
C69 C70 H70C 109.5 . . ?
H70A C70 H70C 109.5 . . ?
H70B C70 H70C 109.5 . . ?
C69 C71 H71A 109.6 . . ?
C69 C71 H71B 109.4 . . ?
H71A C71 H71B 109.5 . . ?
C69 C71 H71C 109.4 . . ?
H71A C71 H71C 109.5 . . ?
H71B C71 H71C 109.5 . . ?
C73 C72 C74 109.1(19) . . ?
C73 C72 P52 108.5(16) . . ?
C74 C72 P52 111.3(15) . . ?
C73 C72 H72A 109.3 . . ?
C74 C72 H72A 109.3 . . ?
P52 C72 H72A 109.3 . . ?
C72 C73 H73A 109.5 . . ?
C72 C73 H73B 109.5 . . ?
H73A C73 H73B 109.5 . . ?
C72 C73 H73C 109.4 . . ?
H73A C73 H73C 109.5 . . ?
H73B C73 H73C 109.5 . . ?
C72 C74 H74A 109.5 . . ?
C72 C74 H74B 109.5 . . ?
H74A C74 H74B 109.5 . . ?
C72 C74 H74C 109.4 . . ?
H74A C74 H74C 109.5 . . ?
H74B C74 H74C 109.5 . . ?
O75 C75 C76 125(2) . . ?
O75 C75 C84 116.2(18) . . ?
C76 C75 C84 118.9(19) . . ?
C77 C76 C75 125.8(19) . . ?
C77 C76 Pd51 70.6(12) . . ?
C75 C76 Pd51 103.1(13) . . ?
C77 C76 H76A 117.1 . . ?
C75 C76 H76A 117.1 . . ?
Pd51 C76 H76A 96.6 . . ?
C76 C77 C78 124.2(19) . . ?
C76 C77 Pd51 71.6(12) . . ?
C78 C77 Pd51 115.2(14) . . ?
C76 C77 H77A 117.9 . . ?
C78 C77 H77A 117.9 . . ?
Pd51 C77 H77A 83.3 . . ?
C79 C78 C83 116.8(19) . . ?
C79 C78 C77 123.6(19) . . ?
C83 C78 C77 119.6(19) . . ?
C78 C79 C80 121(2) . . ?
C78 C79 H79A 119.5 . . ?
C80 C79 H79A 119.4 . . ?
C81 C80 C79 122(2) . . ?
C81 C80 H80A 118.8 . . ?
C79 C80 H80A 118.9 . . ?
C80 C81 C82 115.9(18) . . ?
C80 C81 H81A 122.1 . . ?
C82 C81 H81A 122.1 . . ?
C83 C82 C81 121(2) . . ?
C83 C82 H82A 119.7 . . ?
C81 C82 H82A 119.7 . . ?
C82 C83 C78 123(2) . . ?
C82 C83 H83A 118.5 . . ?
C78 C83 H83A 118.6 . . ?
C85 C84 C75 124(2) . . ?
C85 C84 H84A 118.0 . . ?
C75 C84 H84A 117.9 . . ?
C84 C85 C86 131(2) . . ?
C84 C85 H85A 114.4 . . ?
C86 C85 H85A 114.4 . . ?
C91 C86 C85 119.9(19) . . ?
C91 C86 C87 124(2) . . ?
C85 C86 C87 116(2) . . ?
C88 C87 C86 114(2) . . ?
C88 C87 H87A 122.7 . . ?
C86 C87 H87A 122.9 . . ?
C89 C88 C87 125(3) . . ?
C89 C88 H88A 117.2 . . ?
C87 C88 H88A 117.5 . . ?
C88 C89 C90 118(3) . . ?
C88 C89 H89A 121.1 . . ?
C90 C89 H89A 120.8 . . ?
C91 C90 C89 121(2) . . ?
C91 C90 H90A 119.3 . . ?
C89 C90 H90A 119.5 . . ?
C90 C91 C86 117(2) . . ?
C90 C91 H91A 121.4 . . ?
C86 C91 H91A 121.5 . . ?
C93 O92 C96 103(3) . . ?
C94 C93 O92 118(3) . . ?
C94 C93 H93A 108.0 . . ?
O92 C93 H93A 108.0 . . ?
C94 C93 H93B 107.7 . . ?
O92 C93 H93B 107.7 . . ?
H93A C93 H93B 107.2 . . ?
C93 C94 C95 110(3) . . ?
C93 C94 H94A 109.9 . . ?
C95 C94 H94A 109.8 . . ?
C93 C94 H94B 109.6 . . ?
C95 C94 H94B 109.7 . . ?
H94A C94 H94B 108.2 . . ?
C94 C95 C96 104(3) . . ?
C94 C95 H95A 111.0 . . ?
C96 C95 H95A 111.0 . . ?
C94 C95 H95B 111.1 . . ?
C96 C95 H95B 111.1 . . ?
H95A C95 H95B 109.0 . . ?
C95 C96 O92 106(3) . . ?
C95 C96 H96A 110.6 . . ?
O92 C96 H96A 110.5 . . ?
C95 C96 H96B 110.4 . . ?
O92 C96 H96B 110.5 . . ?
H96A C96 H96B 108.7 . . ?

loop_
_geom_bond_atom_site_label_1
_geom_bond_atom_site_label_2
_geom_bond_distance
_geom_bond_site_symmetry_2
_geom_bond_publ_flag
Pd1 C26 2.16(2) . ?
Pd1 C27 2.159(19) . ?
Pd1 P1 2.314(5) . ?
Pd1 P2 2.332(5) . ?
P1 C16 1.84(2) . ?
P1 C13 1.87(2) . ?
P1 C1 1.871(19) . ?
P2 C22 1.88(2) . ?
P2 C12 1.85(2) . ?
P2 C19 1.88(2) . ?
C1 C2 1.52(2) . ?
C1 H1A 0.9900 . ?
C1 H1B 0.9900 . ?
C2 C3 1.38(3) . ?
C2 C11 1.44(3) . ?
C3 C4 1.39(3) . ?
C3 H3A 0.9500 . ?
C4 C5 1.38(3) . ?
C4 H4A 0.9500 . ?
C5 C6 1.39(3) . ?
C5 H5A 0.9500 . ?
C6 C11 1.40(3) . ?
C6 C7 1.41(3) . ?
C7 C8 1.34(3) . ?
C7 H7A 0.9500 . ?
C8 C9 1.39(3) . ?
C8 H8A 0.9500 . ?
C9 C10 1.39(2) . ?
C9 H9A 0.9500 . ?
C10 C11 1.44(3) . ?
C10 C12 1.57(3) . ?
C12 H12A 0.9900 . ?
C12 H12B 0.9900 . ?
C13 C15 1.49(3) . ?
C13 C14 1.65(3) . ?
C13 H13A 1.0000 . ?
C14 H14A 0.9800 . ?
C14 H14B 0.9800 . ?
C14 H14C 0.9800 . ?
C15 H15A 0.9800 . ?
C15 H15B 0.9800 . ?
C15 H15C 0.9800 . ?
C16 C17 1.56(3) . ?
C16 C18 1.55(3) . ?
C16 H16A 1.0000 . ?
C17 H17A 0.9800 . ?
C17 H17B 0.9800 . ?
C17 H17C 0.9800 . ?
C18 H18A 0.9800 . ?
C18 H18B 0.9800 . ?
C18 H18C 0.9800 . ?
C19 C20 1.43(3) . ?
C19 C21 1.54(3) . ?
C19 H19A 1.0000 . ?
C20 H20A 0.9800 . ?
C20 H20B 0.9800 . ?
C20 H20C 0.9800 . ?
C21 H21A 0.9800 . ?
C21 H21B 0.9800 . ?
C21 H21C 0.9800 . ?
C22 C23 1.51(3) . ?
C22 C24 1.57(3) . ?
C22 H22A 1.0000 . ?
C23 H23A 0.9800 . ?
C23 H23B 0.9800 . ?
C23 H23C 0.9800 . ?
C24 H24A 0.9800 . ?
C24 H24B 0.9800 . ?
C24 H24C 0.9800 . ?
O25 C25 1.25(3) . ?
C25 C26 1.40(3) . ?
C25 C34 1.51(3) . ?
C26 C27 1.48(3) . ?
C26 H26A 0.9500 . ?
C27 C28 1.52(3) . ?
C27 H27A 0.9500 . ?
C28 C33 1.35(3) . ?
C28 C29 1.44(3) . ?
C29 C30 1.37(3) . ?
C29 H29A 0.9500 . ?
C30 C31 1.38(4) . ?
C30 H30A 0.9500 . ?
C31 C32 1.37(4) . ?
C31 H31A 0.9500 . ?
C32 C33 1.48(4) . ?
C32 H32A 0.9500 . ?
C33 H33A 0.9500 . ?
C34 C35 1.34(3) . ?
C34 H34A 0.9500 . ?
C35 C36 1.48(3) . ?
C35 H35A 0.9500 . ?
C36 C37 1.36(3) . ?
C36 C41 1.37(3) . ?
C37 C38 1.43(3) . ?
C37 H37A 0.9500 . ?
C38 C39 1.36(3) . ?
C38 H38A 0.9500 . ?
C39 C40 1.37(4) . ?
C39 H39A 0.9500 . ?
C40 C41 1.36(4) . ?
C40 H40A 0.9500 . ?
C41 H41A 0.9500 . ?
O42 C43 1.43(4) . ?
O42 C46 1.42(4) . ?
C43 C44 1.57(4) . ?
C43 H43A 0.9900 . ?
C43 H43B 0.9900 . ?
C44 C45 1.48(4) . ?
C44 H44A 0.9900 . ?
C44 H44B 0.9900 . ?
C45 C46 1.53(5) . ?
C45 H45A 0.9900 . ?
C45 H45B 0.9900 . ?
C46 H46A 0.9900 . ?
C46 H46B 0.9900 . ?
Pd51 C77 2.11(2) . ?
Pd51 C76 2.13(2) . ?
Pd51 P52 2.285(6) . ?
Pd51 P51 2.330(5) . ?
P51 C63 1.82(2) . ?
P51 C66 1.847(19) . ?
P51 C51 1.87(2) . ?
P52 C69 1.85(2) . ?
P52 C72 1.87(2) . ?
P52 C62 1.92(2) . ?
C51 C52 1.55(3) . ?
C51 H51A 0.9900 . ?
C51 H51B 0.9900 . ?
C52 C53 1.40(3) . ?
C52 C61 1.43(3) . ?
C53 C54 1.43(3) . ?
C53 H53A 0.9500 . ?
C54 C55 1.36(3) . ?
C54 H54A 0.9500 . ?
C55 C56 1.46(3) . ?
C55 H55A 0.9500 . ?
C56 C57 1.39(3) . ?
C56 C61 1.44(3) . ?
C57 C58 1.40(3) . ?
C57 H57A 0.9500 . ?
C58 C59 1.41(3) . ?
C58 H58A 0.9500 . ?
C59 C60 1.39(3) . ?
C59 H59A 0.9500 . ?
C60 C61 1.45(3) . ?
C60 C62 1.54(3) . ?
C62 H62A 0.9900 . ?
C62 H62B 0.9900 . ?
C63 C65 1.49(3) . ?
C63 C64 1.54(3) . ?
C63 H63A 1.0000 . ?
C64 H64A 0.9800 . ?
C64 H64B 0.9800 . ?
C64 H64C 0.9800 . ?
C65 H65A 0.9800 . ?
C65 H65B 0.9800 . ?
C65 H65C 0.9800 . ?
C66 C67 1.53(3) . ?
C66 C68 1.58(3) . ?
C66 H66A 1.0000 . ?
C67 H67A 0.9800 . ?
C67 H67B 0.9800 . ?
C67 H67C 0.9800 . ?
C68 H68A 0.9800 . ?
C68 H68B 0.9800 . ?
C68 H68C 0.9800 . ?
C69 C70 1.54(3) . ?
C69 C71 1.53(3) . ?
C69 H69A 1.0000 . ?
C70 H70A 0.9800 . ?
C70 H70B 0.9800 . ?
C70 H70C 0.9800 . ?
C71 H71A 0.9800 . ?
C71 H71B 0.9800 . ?
C71 H71C 0.9800 . ?
C72 C73 1.54(3) . ?
C72 C74 1.51(3) . ?
C72 H72A 1.0000 . ?
C73 H73A 0.9800 . ?
C73 H73B 0.9800 . ?
C73 H73C 0.9800 . ?
C74 H74A 0.9800 . ?
C74 H74B 0.9800 . ?
C74 H74C 0.9800 . ?
O75 C75 1.26(2) . ?
C75 C76 1.45(3) . ?
C75 C84 1.52(3) . ?
C76 C77 1.37(3) . ?
C76 H76A 0.9500 . ?
C77 C78 1.51(3) . ?
C77 H77A 0.9500 . ?
C78 C79 1.37(3) . ?
C78 C83 1.42(3) . ?
C79 C80 1.38(3) . ?
C79 H79A 0.9500 . ?
C80 C81 1.38(3) . ?
C80 H80A 0.9500 . ?
C81 C82 1.45(3) . ?
C81 H81A 0.9500 . ?
C82 C83 1.33(3) . ?
C82 H82A 0.9500 . ?
C83 H83A 0.9500 . ?
C84 C85 1.24(3) . ?
C84 H84A 0.9500 . ?
C85 C86 1.53(3) . ?
C85 H85A 0.9500 . ?
C86 C91 1.39(3) . ?
C86 C87 1.44(3) . ?
C87 C88 1.42(4) . ?
C87 H87A 0.9500 . ?
C88 C89 1.30(4) . ?
C88 H88A 0.9500 . ?
C89 C90 1.47(4) . ?
C89 H89A 0.9500 . ?
C90 C91 1.39(4) . ?
C90 H90A 0.9500 . ?
C91 H91A 0.9500 . ?
O92 C93 1.38(5) . ?
O92 C96 1.46(4) . ?
C93 C94 1.26(4) . ?
C93 H93A 0.9900 . ?
C93 H93B 0.9900 . ?
C94 C95 1.41(4) . ?
C94 H94A 0.9900 . ?
C94 H94B 0.9900 . ?
C95 C96 1.52(4) . ?
C95 H95A 0.9900 . ?
C95 H95B 0.9900 . ?
C96 H96A 0.9900 . ?
C96 H96B 0.9900 . ?

loop_
_geom_torsion_atom_site_label_1
_geom_torsion_atom_site_label_2
_geom_torsion_atom_site_label_3
_geom_torsion_atom_site_label_4
_geom_torsion
_geom_torsion_site_symmetry_1
_geom_torsion_site_symmetry_2
_geom_torsion_site_symmetry_3
_geom_torsion_site_symmetry_4
_geom_torsion_publ_flag
C26 Pd1 P1 C16 -53.9(9) . . . . ?
C27 Pd1 P1 C16 -58.9(13) . . . . ?
P2 Pd1 P1 C16 123.6(8) . . . . ?
C26 Pd1 P1 C13 64.5(9) . . . . ?
C27 Pd1 P1 C13 59.5(13) . . . . ?
P2 Pd1 P1 C13 -118.0(8) . . . . ?
C26 Pd1 P1 C1 -171.8(8) . . . . ?
C27 Pd1 P1 C1 -176.9(12) . . . . ?
P2 Pd1 P1 C1 5.6(7) . . . . ?
C26 Pd1 P2 C22 65.7(12) . . . . ?
C27 Pd1 P2 C22 71.3(9) . . . . ?
P1 Pd1 P2 C22 -110.0(7) . . . . ?
C26 Pd1 P2 C12 178.8(12) . . . . ?
C27 Pd1 P2 C12 -175.7(9) . . . . ?
P1 Pd1 P2 C12 3.1(8) . . . . ?
C26 Pd1 P2 C19 -51.4(12) . . . . ?
C27 Pd1 P2 C19 -45.9(9) . . . . ?
P1 Pd1 P2 C19 132.8(8) . . . . ?
C16 P1 C1 C2 143.8(13) . . . . ?
C13 P1 C1 C2 37.4(15) . . . . ?
Pd1 P1 C1 C2 -90.9(13) . . . . ?
P1 C1 C2 C3 -88.6(17) . . . . ?
P1 C1 C2 C11 93(2) . . . . ?
C11 C2 C3 C4 -5(3) . . . . ?
C1 C2 C3 C4 176.8(19) . . . . ?
C2 C3 C4 C5 0(3) . . . . ?
C3 C4 C5 C6 3(3) . . . . ?
C4 C5 C6 C11 -2(3) . . . . ?
C4 C5 C6 C7 172.1(19) . . . . ?
C5 C6 C7 C8 -175.5(19) . . . . ?
C11 C6 C7 C8 -1(3) . . . . ?
C6 C7 C8 C9 2(3) . . . . ?
C7 C8 C9 C10 -4(3) . . . . ?
C8 C9 C10 C11 7(3) . . . . ?
C8 C9 C10 C12 -177.9(17) . . . . ?
C5 C6 C11 C10 177.3(19) . . . . ?
C7 C6 C11 C10 4(3) . . . . ?
C5 C6 C11 C2 -3(3) . . . . ?
C7 C6 C11 C2 -176.7(17) . . . . ?
C9 C10 C11 C6 -6(3) . . . . ?
C12 C10 C11 C6 179.6(18) . . . . ?
C9 C10 C11 C2 174.2(17) . . . . ?
C12 C10 C11 C2 0(3) . . . . ?
C3 C2 C11 C6 6(3) . . . . ?
C1 C2 C11 C6 -175.9(18) . . . . ?
C3 C2 C11 C10 -174.1(18) . . . . ?
C1 C2 C11 C10 4(3) . . . . ?
C9 C10 C12 P2 98.9(18) . . . . ?
C11 C10 C12 P2 -86(2) . . . . ?
C22 P2 C12 C10 -171.0(16) . . . . ?
C19 P2 C12 C10 -62.4(17) . . . . ?
Pd1 P2 C12 C10 69.8(17) . . . . ?
C16 P1 C13 C15 56.9(16) . . . . ?
C1 P1 C13 C15 161.7(14) . . . . ?
Pd1 P1 C13 C15 -68.1(15) . . . . ?
C16 P1 C13 C14 169.0(13) . . . . ?
C1 P1 C13 C14 -86.2(14) . . . . ?
Pd1 P1 C13 C14 44.0(15) . . . . ?
C13 P1 C16 C17 172.9(14) . . . . ?
C1 P1 C16 C17 64.7(15) . . . . ?
Pd1 P1 C16 C17 -62.4(15) . . . . ?
C13 P1 C16 C18 44.1(18) . . . . ?
C1 P1 C16 C18 -64.1(17) . . . . ?
Pd1 P1 C16 C18 168.8(14) . . . . ?
C22 P2 C19 C20 -177.8(18) . . . . ?
C12 P2 C19 C20 81(2) . . . . ?
Pd1 P2 C19 C20 -58.5(19) . . . . ?
C22 P2 C19 C21 46.8(18) . . . . ?
C12 P2 C19 C21 -54.8(18) . . . . ?
Pd1 P2 C19 C21 166.1(13) . . . . ?
C12 P2 C22 C23 -76.8(16) . . . . ?
C19 P2 C22 C23 174.8(16) . . . . ?
Pd1 P2 C22 C23 53.8(16) . . . . ?
C12 P2 C22 C24 160.7(16) . . . . ?
C19 P2 C22 C24 52.2(18) . . . . ?
Pd1 P2 C22 C24 -68.7(16) . . . . ?
O25 C25 C26 C27 178.5(18) . . . . ?
C34 C25 C26 C27 -4(3) . . . . ?
O25 C25 C26 Pd1 -109.1(19) . . . . ?
C34 C25 C26 Pd1 68.2(19) . . . . ?
C27 Pd1 C26 C25 -123.5(19) . . . . ?
P1 Pd1 C26 C25 60.4(14) . . . . ?
P2 Pd1 C26 C25 -115.2(13) . . . . ?
P1 Pd1 C26 C27 -176.1(9) . . . . ?
P2 Pd1 C26 C27 8.3(16) . . . . ?
C25 C26 C27 C28 -161.5(19) . . . . ?
Pd1 C26 C27 C28 110.0(16) . . . . ?
C25 C26 C27 Pd1 88.5(19) . . . . ?
C26 Pd1 C27 C28 -112.9(19) . . . . ?
P1 Pd1 C27 C28 -105.5(15) . . . . ?
P2 Pd1 C27 C28 72.0(15) . . . . ?
P1 Pd1 C27 C26 7.3(17) . . . . ?
P2 Pd1 C27 C26 -175.2(10) . . . . ?
C26 C27 C28 C33 -31(3) . . . . ?
Pd1 C27 C28 C33 49(3) . . . . ?
C26 C27 C28 C29 158.9(18) . . . . ?
Pd1 C27 C28 C29 -120.4(17) . . . . ?
C33 C28 C29 C30 6(3) . . . . ?
C27 C28 C29 C30 176(2) . . . . ?
C28 C29 C30 C31 -2(4) . . . . ?
C29 C30 C31 C32 -3(4) . . . . ?
C30 C31 C32 C33 4(5) . . . . ?
C27 C28 C33 C32 -174(2) . . . . ?
C29 C28 C33 C32 -5(4) . . . . ?
C31 C32 C33 C28 0(4) . . . . ?
O25 C25 C34 C35 2(3) . . . . ?
C26 C25 C34 C35 -175.5(19) . . . . ?
C25 C34 C35 C36 -179.7(19) . . . . ?
C34 C35 C36 C37 -166(2) . . . . ?
C34 C35 C36 C41 12(3) . . . . ?
C41 C36 C37 C38 0(3) . . . . ?
C35 C36 C37 C38 178(2) . . . . ?
C36 C37 C38 C39 0(4) . . . . ?
C37 C38 C39 C40 -3(4) . . . . ?
C38 C39 C40 C41 5(4) . . . . ?
C37 C36 C41 C40 2(4) . . . . ?
C35 C36 C41 C40 -176(2) . . . . ?
C39 C40 C41 C36 -5(4) . . . . ?
C46 O42 C43 C44 5(3) . . . . ?
O42 C43 C44 C45 -28(3) . . . . ?
C43 C44 C45 C46 37(3) . . . . ?
C43 O42 C46 C45 19(4) . . . . ?
C44 C45 C46 O42 -36(3) . . . . ?
C77 Pd51 P51 C63 -51.7(13) . . . . ?
C76 Pd51 P51 C63 -56.0(9) . . . . ?
P52 Pd51 P51 C63 124.0(7) . . . . ?
C77 Pd51 P51 C66 67.1(13) . . . . ?
C76 Pd51 P51 C66 62.8(9) . . . . ?
P52 Pd51 P51 C66 -117.2(7) . . . . ?
C77 Pd51 P51 C51 -175.5(12) . . . . ?
C76 Pd51 P51 C51 -179.8(9) . . . . ?
P52 Pd51 P51 C51 0.3(8) . . . . ?
C77 Pd51 P52 C69 49.7(9) . . . . ?
C76 Pd51 P52 C69 52.3(12) . . . . ?
P51 Pd51 P52 C69 -127.8(7) . . . . ?
C77 Pd51 P52 C72 -68.3(10) . . . . ?
C76 Pd51 P52 C72 -65.7(12) . . . . ?
P51 Pd51 P52 C72 114.2(7) . . . . ?
C77 Pd51 P52 C62 -179.5(9) . . . . ?
C76 Pd51 P52 C62 -176.9(12) . . . . ?
P51 Pd51 P52 C62 3.1(7) . . . . ?
C63 P51 C51 C52 -49.2(17) . . . . ?
C66 P51 C51 C52 -160.1(15) . . . . ?
Pd51 P51 C51 C52 77.2(16) . . . . ?
P51 C51 C52 C53 91.5(18) . . . . ?
P51 C51 C52 C61 -89(3) . . . . ?
C61 C52 C53 C54 7(3) . . . . ?
C51 C52 C53 C54 -173.0(18) . . . . ?
C52 C53 C54 C55 -7(3) . . . . ?
C53 C54 C55 C56 1(3) . . . . ?
C54 C55 C56 C57 -173(2) . . . . ?
C54 C55 C56 C61 6(3) . . . . ?
C61 C56 C57 C58 -6(3) . . . . ?
C55 C56 C57 C58 172.1(19) . . . . ?
C56 C57 C58 C59 5(3) . . . . ?
C57 C58 C59 C60 3(3) . . . . ?
C58 C59 C60 C61 -10(3) . . . . ?
C58 C59 C60 C62 174.2(18) . . . . ?
C59 C60 C61 C52 -164.3(19) . . . . ?
C62 C60 C61 C52 11(3) . . . . ?
C59 C60 C61 C56 9(3) . . . . ?
C62 C60 C61 C56 -176.1(18) . . . . ?
C53 C52 C61 C60 172.2(19) . . . . ?
C51 C52 C61 C60 -8(3) . . . . ?
C53 C52 C61 C56 -1(3) . . . . ?
C51 C52 C61 C56 180(2) . . . . ?
C57 C56 C61 C60 -1(3) . . . . ?
C55 C56 C61 C60 -179.3(18) . . . . ?
C57 C56 C61 C52 172.7(19) . . . . ?
C55 C56 C61 C52 -6(3) . . . . ?
C59 C60 C62 P52 -97.6(18) . . . . ?
C61 C60 C62 P52 87(2) . . . . ?
C69 P52 C62 C60 49.0(17) . . . . ?
C72 P52 C62 C60 153.5(15) . . . . ?
Pd51 P52 C62 C60 -84.7(15) . . . . ?
C66 P51 C63 C65 -42.5(17) . . . . ?
C51 P51 C63 C65 -148.7(15) . . . . ?
Pd51 P51 C63 C65 78.8(16) . . . . ?
C66 P51 C63 C64 -170.0(15) . . . . ?
C51 P51 C63 C64 83.8(17) . . . . ?
Pd51 P51 C63 C64 -48.6(16) . . . . ?
C63 P51 C66 C67 -172.1(13) . . . . ?
C51 P51 C66 C67 -62.6(15) . . . . ?
Pd51 P51 C66 C67 66.8(14) . . . . ?
C63 P51 C66 C68 -49.9(17) . . . . ?
C51 P51 C66 C68 59.6(16) . . . . ?
Pd51 P51 C66 C68 -171.0(13) . . . . ?
C72 P52 C69 C70 -176.9(16) . . . . ?
C62 P52 C69 C70 -77.6(18) . . . . ?
Pd51 P52 C69 C70 58.2(17) . . . . ?
C72 P52 C69 C71 -43.9(19) . . . . ?
C62 P52 C69 C71 55.4(18) . . . . ?
Pd51 P52 C69 C71 -168.8(14) . . . . ?
C69 P52 C72 C73 -179.1(16) . . . . ?
C62 P52 C72 C73 71.0(17) . . . . ?
Pd51 P52 C72 C73 -54.0(17) . . . . ?
C69 P52 C72 C74 -59.1(18) . . . . ?
C62 P52 C72 C74 -169.0(16) . . . . ?
Pd51 P52 C72 C74 66.0(16) . . . . ?
O75 C75 C76 C77 -170(2) . . . . ?
C84 C75 C76 C77 15(3) . . . . ?
O75 C75 C76 Pd51 114.6(19) . . . . ?
C84 C75 C76 Pd51 -61(2) . . . . ?
P52 Pd51 C76 C77 -4.0(18) . . . . ?
P51 Pd51 C76 C77 176.0(11) . . . . ?
C77 Pd51 C76 C75 124(2) . . . . ?
P52 Pd51 C76 C75 119.6(13) . . . . ?
P51 Pd51 C76 C75 -60.3(14) . . . . ?
C75 C76 C77 C78 159(2) . . . . ?
Pd51 C76 C77 C78 -108(2) . . . . ?
C75 C76 C77 Pd51 -92(2) . . . . ?
P52 Pd51 C77 C76 177.6(10) . . . . ?
P51 Pd51 C77 C76 -6.7(18) . . . . ?
C76 Pd51 C77 C78 120(2) . . . . ?
P52 Pd51 C77 C78 -62.5(16) . . . . ?
P51 Pd51 C77 C78 113.2(15) . . . . ?
C76 C77 C78 C79 -158(2) . . . . ?
Pd51 C77 C78 C79 118(2) . . . . ?
C76 C77 C78 C83 25(3) . . . . ?
Pd51 C77 C78 C83 -59(2) . . . . ?
C83 C78 C79 C80 1(3) . . . . ?
C77 C78 C79 C80 -177(2) . . . . ?
C78 C79 C80 C81 3(3) . . . . ?
C79 C80 C81 C82 -7(3) . . . . ?
C80 C81 C82 C83 7(3) . . . . ?
C81 C82 C83 C78 -3(3) . . . . ?
C79 C78 C83 C82 0(3) . . . . ?
C77 C78 C83 C82 177(2) . . . . ?
O75 C75 C84 C85 -8(3) . . . . ?
C76 C75 C84 C85 168(2) . . . . ?
C75 C84 C85 C86 179(2) . . . . ?
C84 C85 C86 C91 -6(4) . . . . ?
C84 C85 C86 C87 175(3) . . . . ?
C91 C86 C87 C88 -3(3) . . . . ?
C85 C86 C87 C88 176(2) . . . . ?
C86 C87 C88 C89 3(4) . . . . ?
C87 C88 C89 C90 -2(5) . . . . ?
C88 C89 C90 C91 2(4) . . . . ?
C89 C90 C91 C86 -2(4) . . . . ?
C85 C86 C91 C90 -176(2) . . . . ?
C87 C86 C91 C90 3(4) . . . . ?
C96 O92 C93 C94 -1(4) . . . . ?
O92 C93 C94 C95 4(4) . . . . ?
C93 C94 C95 C96 -4(4) . . . . ?
C94 C95 C96 O92 3(3) . . . . ?
C93 O92 C96 C95 -1(3) . . . . ?
